data_4129116
loop_
_publ_author_name
'Pei, Xiaokun'
'B\"urgi, Hans-Beat'
'Kapustin, Eugene A.'
'Liu, Yuzhong'
'Yaghi, Omar M.'

_publ_section_title
;
 Coordinative Alignment in the Pores of MOFs for the Structural
 Determination of N-, S-, and P-Containing Organic Compounds Including
 Complex Chiral Molecules.
;
_journal_issue 47
_journal_name_full 'Journal of the American Chemical Society'
_journal_page_first 18862
_journal_page_last 18869
_journal_paper_doi 10.1021/jacs.9b10501
_journal_volume 141
_journal_year 2019
_chemical_formula_moiety 'C28.86 H18.86 Al2 N2.59 O8.28, C0.11 O0.09'
_chemical_formula_sum 'C28.98 H18.86 Al2 N2.59 O8.37'
_chemical_formula_weight 591.11
_space_group_crystal_system tetragonal
_space_group_IT_number 94
_space_group_name_Hall 'P 4n 2n'
_space_group_name_H-M_alt 'P 42 21 2'
_atom_sites_solution_hydrogens geom
_atom_sites_solution_primary direct
_atom_sites_solution_secondary difmap
_audit_creation_date 2019-05-19
_audit_creation_method
;
Olex2 1.2
(compiled 2018.05.29 svn.r3508 for OlexSys, GUI svn.r5506)
;
_cell_angle_alpha 90
_cell_angle_beta 90
_cell_angle_gamma 90
_cell_formula_units_Z 8
_cell_length_a 19.5339(5)
_cell_length_b 19.5339(5)
_cell_length_c 35.7057(10)
_cell_measurement_reflns_used 9793
_cell_measurement_temperature 100
_cell_measurement_theta_max 29.06
_cell_measurement_theta_min 4.28
_cell_volume 13624.3(6)
_computing_cell_refinement 'SAINT V8.38A Bruker-AXS, Madison WI'
_computing_data_collection 'Bruker APEX3 Bruker-AXS, Madison WI'
_computing_data_reduction 'SAINT V8.38A Bruker-AXS, Madison WI'
_computing_molecular_graphics 'Olex2 (Dolomanov et al., 2009)'
_computing_publication_material 'Olex2 (Dolomanov et al., 2009)'
_computing_structure_refinement 'SHELXL-2018/3 (Sheldrick, 2018)'
_computing_structure_solution 'SHELXT 2014/5 (Sheldrick, 2014)'
_diffrn_ambient_temperature 100
_diffrn_detector_area_resol_mean 7.39
_diffrn_measured_fraction_theta_full 0.992
_diffrn_measured_fraction_theta_max 0.993
_diffrn_measurement_device_type 'Bruker D8 with PHOTON II detector'
_diffrn_measurement_method '\f and \w shutterless scans'
_diffrn_radiation_monochromator 'silicon 111'
_diffrn_radiation_type synchrotron
_diffrn_radiation_wavelength 0.7288
_diffrn_reflns_av_R_equivalents 0.0713
_diffrn_reflns_av_unetI/netI 0.0280
_diffrn_reflns_Laue_measured_fraction_full 0.992
_diffrn_reflns_Laue_measured_fraction_max 0.993
_diffrn_reflns_limit_h_max 24
_diffrn_reflns_limit_h_min -24
_diffrn_reflns_limit_k_max 24
_diffrn_reflns_limit_k_min -24
_diffrn_reflns_limit_l_max 44
_diffrn_reflns_limit_l_min -44
_diffrn_reflns_number 190649
_diffrn_reflns_point_group_measured_fraction_full 0.993
_diffrn_reflns_point_group_measured_fraction_max 0.994
_diffrn_reflns_theta_full 25.930
_diffrn_reflns_theta_max 27.097
_diffrn_reflns_theta_min 2.138
_diffrn_source
;
Advanced Light Source, station 12.2.1
;
_diffrn_standards_number 0
_exptl_absorpt_coefficient_mu 0.070
_exptl_absorpt_correction_T_max 0.7458
_exptl_absorpt_correction_T_min 0.6904
_exptl_absorpt_process_details
'SADABS-2016/2 (Bruker,2016/2) was used for absorption correction. wR2(int) was 0.0734 before and 0.0613 after correction. The Ratio of minimum to maximum transmission is 0.9257. The \l/2 correction factor is Not present.'
_exptl_crystal_colour 'clear colourless'
_exptl_crystal_density_diffrn 0.576
_exptl_crystal_description block
_exptl_crystal_F_000 2430
_exptl_crystal_size_max 0.05
_exptl_crystal_size_mid 0.05
_exptl_crystal_size_min 0.038
_refine_diff_density_max 0.687
_refine_diff_density_min -0.315
_refine_diff_density_rms 0.072
_refine_ls_abs_structure_details
;
 Flack x determined using 5811 quotients [(I+)-(I-)]/[(I+)+(I-)]
 (Parsons, Flack and Wagner, Acta Cryst. B69 (2013) 249-259).
;
_refine_ls_abs_structure_Flack -0.02(2)
_refine_ls_extinction_method none
_refine_ls_goodness_of_fit_ref 1.097
_refine_ls_hydrogen_treatment constr
_refine_ls_matrix_type full
_refine_ls_number_parameters 411
_refine_ls_number_reflns 13883
_refine_ls_number_restraints 15
_refine_ls_restrained_S_all 1.097
_refine_ls_R_factor_all 0.0473
_refine_ls_R_factor_gt 0.0459
_refine_ls_shift/su_max 0.002
_refine_ls_shift/su_mean 0.000
_refine_ls_structure_factor_coef Fsqd
_refine_ls_weighting_details 'w=1/[\s^2^(Fo^2^)+(0.0909P)^2^+1.6816P] where P=(Fo^2^+2Fc^2^)/3'
_refine_ls_weighting_scheme calc
_refine_ls_wR_factor_gt 0.1271
_refine_ls_wR_factor_ref 0.1288
_reflns_Friedel_coverage 0.788
_reflns_Friedel_fraction_full 0.994
_reflns_Friedel_fraction_max 0.995
_reflns_number_gt 13404
_reflns_number_total 13883
_reflns_threshold_expression 'I > 2\s(I)'
_cod_data_source_file ja9b10501_si_006.cif
_cod_data_source_block delta-MOF-520-19
_cod_depositor_comments
;
The following automatic conversions were performed:

data item '_atom_sites_solution_secondary' value 'diffmap' was
changed to 'difmap'.

Automatic conversion script
Id: cif_fix_values 6909 2019-04-08 15:41:33Z antanas 

 Adding full bibliography for 4129110--4129131.cif.
;
_cod_original_cell_volume 13624.3(8)
_cod_database_code 4129116
_shelx_shelxl_version_number 2018/3
_shelx_space_group_comment
;
The symmetry employed for this shelxl refinement is uniquely defined
by the following loop, which should always be used as a source of
symmetry information in preference to the above space-group names.
They are only intended as comments.
;
_shelx_estimated_absorpt_t_max 0.997
_shelx_estimated_absorpt_t_min 0.997
_olex2_refinement_description
;
1. Fixed Uiso
 At 1.2 times of:
  All C(H) groups, All O(H) groups
2. Rigid bond restraints
 O9, C28, O10
 with sigma for 1-2 distances of 0.01 and sigma for 1-3 distances of 0.01
3. Uiso/Uaniso restraints and constraints
O9 \\sim C28 \\sim O10: within 1.7A with sigma of 0.02 and sigma for terminal
atoms of 0.04
4. Others
 Fixed Sof: N2G(0.86242) N1G(0.86242) N3G(0.86242) C2G(0.86242) H2G(0.86242)
 C1G(0.86242) H1G(0.86242) C28(0.13758) H28(0.13758) O9(0.13758) O10(0.13758)
 O1S(0.09337) C1S(0.11219)
5.a Aromatic/amide H refined with riding coordinates:
 O8(H8), O7(H7), C7(H7A), C16(H16), C13(H13), C4(H4), C26(H26), C19(H19),
 C3(H3), C23(H23), C15(H15), C22(H22), C9(H9), C20(H20), C6(H6), C27(H27),
 C11(H11), C2G(H2G), C1G(H1G), C28(H28)
;
_olex2_submission_special_instructions 'No special instructions were received'

loop_
_space_group_symop_operation_xyz
'x, y, z'
'-y+1/2, x+1/2, z+1/2'
'-x, -y, z'
'y+1/2, -x+1/2, z+1/2'
'x+1/2, -y+1/2, -z+1/2'
'-x+1/2, y+1/2, -z+1/2'
'y, x, -z'
'-y, -x, -z'

loop_
_atom_site_label
_atom_site_type_symbol
_atom_site_fract_x
_atom_site_fract_y
_atom_site_fract_z
_atom_site_U_iso_or_equiv
_atom_site_adp_type
_atom_site_occupancy
_atom_site_site_symmetry_order
_atom_site_calc_flag
_atom_site_refinement_flags_posn
_atom_site_refinement_flags_adp
_atom_site_refinement_flags_occupancy
_atom_site_disorder_assembly
_atom_site_disorder_group
Al1 Al -0.84020(3) -0.15980(3) 0.000000 0.01808(16) Uani 1 2 d S T P . .
Al3 Al -1.000000 0.000000 -0.11599(2) 0.01962(16) Uani 1 2 d S T P . .
Al2 Al -0.88325(3) -0.10604(3) -0.08244(2) 0.02015(13) Uani 1 1 d . . . . .
O8 O -0.93720(7) -0.02848(6) -0.08022(4) 0.0215(3) Uani 1 1 d . . . . .
H8 H -0.932332 -0.000415 -0.058658 0.026 Uiso 1 1 calc R . . . .
O2 O -0.83111(7) -0.18731(7) -0.08805(4) 0.0262(3) Uani 1 1 d . . . . .
O7 O -0.90606(7) -0.13334(7) -0.03461(4) 0.0255(3) Uani 1 1 d . . . . .
H7 H -0.952901 -0.133885 -0.027461 0.031 Uiso 1 1 calc R . . . .
O1 O -0.81577(8) -0.23472(7) -0.03146(4) 0.0256(3) Uani 1 1 d . . . . .
C1 C -0.81907(10) -0.23713(10) -0.06684(5) 0.0227(4) Uani 1 1 d . . . . .
C5 C -0.79634(13) -0.43022(11) -0.12279(6) 0.0340(5) Uani 1 1 d . . . . .
C25 C -0.98351(10) -0.85361(9) -0.11393(5) 0.0227(4) Uani 1 1 d . . . . .
C18 C -0.61774(11) -0.55448(9) -0.34272(5) 0.0250(4) Uani 1 1 d . . . . .
C24 C -0.93997(11) -0.79261(10) -0.12205(6) 0.0273(4) Uani 1 1 d . . . . .
C7 C -0.79698(12) -0.36417(11) -0.06546(6) 0.0310(4) Uani 1 1 d . . . . .
H7A H -0.793046 -0.362193 -0.038966 0.037 Uiso 1 1 calc R . . . .
C21 C -0.86162(13) -0.67696(11) -0.13977(6) 0.0353(5) Uani 1 1 d . . . . .
C2 C -0.80894(10) -0.30454(10) -0.08563(6) 0.0255(4) Uani 1 1 d . . . . .
C16 C -0.62240(13) -0.52231(11) -0.27489(6) 0.0338(5) Uani 1 1 d . . . . .
H16 H -0.580311 -0.498549 -0.277856 0.041 Uiso 1 1 calc R . . . .
C13 C -0.82438(14) -0.55502(11) -0.13086(6) 0.0381(5) Uani 1 1 d . . . . .
H13 H -0.848824 -0.553948 -0.107869 0.046 Uiso 1 1 calc R . . . .
C4 C -0.80807(14) -0.37003(12) -0.14275(6) 0.0376(5) Uani 1 1 d . . . . .
H4 H -0.811714 -0.371742 -0.169265 0.045 Uiso 1 1 calc R . . . .
C26 C -0.96651(12) -0.72701(10) -0.11654(7) 0.0344(5) Uani 1 1 d . . . . .
H26 H -1.011414 -0.721557 -0.106763 0.041 Uiso 1 1 calc R . . . .
C19 C -0.71344(13) -0.59073(12) -0.30077(6) 0.0357(5) Uani 1 1 d . . . . .
H19 H -0.733706 -0.613648 -0.321450 0.043 Uiso 1 1 calc R . . . .
C3 C -0.81449(13) -0.30774(11) -0.12451(6) 0.0337(5) Uani 1 1 d . . . . .
H3 H -0.822679 -0.267201 -0.138516 0.040 Uiso 1 1 calc R . . . .
C23 C -0.87390(12) -0.80004(11) -0.13579(6) 0.0323(5) Uani 1 1 d . . . . .
H23 H -0.855038 -0.844454 -0.139124 0.039 Uiso 1 1 calc R . . . .
C15 C -0.65442(14) -0.52379(12) -0.24014(6) 0.0380(5) Uani 1 1 d . . . . .
H15 H -0.634044 -0.500922 -0.219474 0.046 Uiso 1 1 calc R . . . .
C22 C -0.83540(13) -0.74252(11) -0.14467(7) 0.0364(5) Uani 1 1 d . . . . .
H22 H -0.790364 -0.748063 -0.154248 0.044 Uiso 1 1 calc R . . . .
C9 C -0.75476(14) -0.49857(12) -0.17715(6) 0.0388(5) Uani 1 1 d . . . . .
H9 H -0.731554 -0.458791 -0.185710 0.047 Uiso 1 1 calc R . . . .
C8 C -0.79079(14) -0.49615(11) -0.14341(6) 0.0369(5) Uani 1 1 d . . . . .
C0AA C -0.82238(13) -0.61545(11) -0.15179(7) 0.0375(5) Uani 1 1 d . . . . .
C17 C -0.65188(12) -0.55560(10) -0.30534(6) 0.0292(4) Uani 1 1 d . . . . .
C20 C -0.74505(14) -0.59218(12) -0.26601(7) 0.0402(6) Uani 1 1 d . . . . .
H20 H -0.786879 -0.616394 -0.263028 0.048 Uiso 1 1 calc R . . . .
C6 C -0.79072(14) -0.42660(11) -0.08368(6) 0.0357(5) Uani 1 1 d . . . . .
H6 H -0.782595 -0.467057 -0.069602 0.043 Uiso 1 1 calc R . . . .
C10 C -0.75216(14) -0.55840(12) -0.19859(6) 0.0384(5) Uani 1 1 d . . . . .
C27 C -0.92766(14) -0.66979(11) -0.12525(7) 0.0390(6) Uani 1 1 d . . . . .
H27 H -0.946074 -0.625358 -0.121307 0.047 Uiso 1 1 calc R . . . .
C14 C -0.71619(14) -0.55850(11) -0.23531(6) 0.0367(5) Uani 1 1 d . . . . .
C11 C -0.78613(14) -0.61642(11) -0.18537(7) 0.0389(5) Uani 1 1 d . . . . .
H11 H -0.784488 -0.657485 -0.199594 0.047 Uiso 1 1 calc R . . . .
O5 O -0.95689(7) -0.91197(6) -0.11791(4) 0.0238(3) Uani 1 1 d . . . . .
O6 O -1.04430(7) -0.84206(7) -0.10392(4) 0.0266(3) Uani 1 1 d . . . . .
O3 O -0.55937(8) -0.52681(7) -0.34455(4) 0.0252(3) Uani 1 1 d . . . . .
O4 O -0.64964(8) -0.58190(7) -0.36965(4) 0.0295(3) Uani 1 1 d . . . . .
N2G N -0.80055(18) -0.06386(18) -0.05933(9) 0.0243(6) Uani 0.8624 1 d . . . A 1
N1G N -0.77856(19) -0.0933(2) -0.02610(10) 0.0237(6) Uani 0.8624 1 d . . . A 1
N3G N -0.70371(18) -0.0126(2) -0.04231(9) 0.0718(11) Uani 0.8624 1 d . . . A 1
C2G C -0.75434(18) -0.01697(18) -0.06749(9) 0.0521(8) Uani 0.8624 1 d . . . A 1
H2G H -0.756740 0.011051 -0.089197 0.063 Uiso 0.8624 1 calc R . . A 1
C1G C -0.72162(17) -0.06061(19) -0.01755(9) 0.0504(8) Uani 0.8624 1 d . . . A 1
H1G H -0.695609 -0.070390 0.004290 0.060 Uiso 0.8624 1 calc R . . A 1
C28 C -0.7618(14) -0.0590(13) -0.0448(7) 0.051(4) Uani 0.1376 1 d . U . A -1
H28 H -0.722567 -0.030305 -0.044995 0.061 Uiso 0.1376 1 calc R . . A -1
O9 O -0.7625(13) -0.1053(15) -0.0185(7) 0.043(5) Uani 0.1376 1 d . U . A -1
O10 O -0.8051(13) -0.0465(9) -0.0700(6) 0.042(5) Uani 0.1376 1 d . U . A -1
O1S O -0.9820(5) -0.0180(5) 0.000000 0.049(3) Uiso 0.1867 2 d S T P . .
C1S C -1.0400(9) -0.0400(9) 0.000000 0.067(5) Uiso 0.2244 2 d S T P . .

loop_
_atom_site_aniso_label
_atom_site_aniso_U_11
_atom_site_aniso_U_22
_atom_site_aniso_U_33
_atom_site_aniso_U_23
_atom_site_aniso_U_13
_atom_site_aniso_U_12
Al1 0.0196(2) 0.0196(2) 0.0150(3) -0.0006(2) -0.0006(2) 0.0015(3)
Al3 0.0278(4) 0.0134(3) 0.0177(3) 0.000 0.000 0.0020(3)
Al2 0.0254(3) 0.0184(3) 0.0167(2) -0.00084(19) -0.0024(2) 0.0026(2)
O8 0.0278(6) 0.0178(6) 0.0188(6) -0.0031(5) -0.0025(5) 0.0019(5)
O2 0.0329(7) 0.0251(7) 0.0205(6) 0.0003(5) -0.0013(5) 0.0084(6)
O7 0.0243(7) 0.0325(7) 0.0197(6) 0.0039(5) -0.0017(5) 0.0069(5)
O1 0.0351(8) 0.0223(7) 0.0193(6) -0.0033(5) -0.0060(5) 0.0071(6)
C1 0.0244(9) 0.0231(9) 0.0205(8) -0.0015(7) -0.0037(7) 0.0019(7)
C5 0.0512(13) 0.0233(10) 0.0276(10) -0.0071(8) 0.0115(9) -0.0095(9)
C25 0.0317(10) 0.0182(8) 0.0183(8) -0.0003(7) 0.0049(7) 0.0000(7)
C18 0.0366(10) 0.0163(8) 0.0221(9) -0.0013(7) 0.0037(8) -0.0037(8)
C24 0.0385(11) 0.0181(9) 0.0252(9) -0.0008(7) 0.0089(8) -0.0030(8)
C7 0.0479(13) 0.0235(10) 0.0216(9) -0.0023(8) 0.0023(9) 0.0017(9)
C21 0.0523(14) 0.0219(10) 0.0317(10) -0.0059(8) 0.0175(10) -0.0110(9)
C2 0.0311(10) 0.0228(9) 0.0226(9) -0.0043(7) -0.0008(8) -0.0001(7)
C16 0.0454(13) 0.0292(10) 0.0269(10) -0.0055(8) 0.0088(9) -0.0158(9)
C13 0.0592(15) 0.0248(10) 0.0303(10) -0.0069(9) 0.0201(10) -0.0111(10)
C4 0.0645(16) 0.0281(11) 0.0203(9) -0.0059(8) 0.0038(10) -0.0073(10)
C26 0.0439(12) 0.0198(9) 0.0394(11) -0.0016(8) 0.0195(10) -0.0022(8)
C19 0.0469(13) 0.0320(11) 0.0281(10) -0.0104(9) 0.0100(9) -0.0151(10)
C3 0.0537(14) 0.0245(10) 0.0230(9) -0.0019(8) -0.0009(9) -0.0027(9)
C23 0.0385(12) 0.0217(9) 0.0366(11) -0.0031(8) 0.0128(9) -0.0022(8)
C15 0.0559(15) 0.0318(11) 0.0264(10) -0.0101(8) 0.0099(10) -0.0182(10)
C22 0.0436(12) 0.0247(10) 0.0410(12) -0.0057(9) 0.0197(10) -0.0073(9)
C9 0.0610(15) 0.0243(10) 0.0309(10) -0.0075(9) 0.0159(10) -0.0179(10)
C8 0.0575(14) 0.0234(10) 0.0299(10) -0.0083(9) 0.0134(10) -0.0121(9)
C0AA 0.0525(14) 0.0219(10) 0.0381(12) -0.0072(9) 0.0175(10) -0.0117(9)
C17 0.0424(12) 0.0215(9) 0.0238(9) -0.0032(7) 0.0065(8) -0.0076(8)
C20 0.0525(14) 0.0328(11) 0.0352(11) -0.0109(9) 0.0150(10) -0.0202(10)
C6 0.0585(14) 0.0217(10) 0.0270(10) -0.0013(8) 0.0086(10) -0.0004(9)
C10 0.0575(15) 0.0273(10) 0.0304(11) -0.0089(9) 0.0168(10) -0.0143(10)
C27 0.0585(15) 0.0154(9) 0.0430(12) -0.0048(8) 0.0209(11) -0.0040(9)
C14 0.0561(14) 0.0242(10) 0.0298(11) -0.0078(8) 0.0168(10) -0.0144(10)
C11 0.0588(15) 0.0236(10) 0.0345(11) -0.0108(9) 0.0173(11) -0.0142(10)
O5 0.0294(7) 0.0163(6) 0.0257(6) 0.0001(5) 0.0057(6) 0.0009(5)
O6 0.0329(7) 0.0176(6) 0.0293(7) 0.0020(5) 0.0098(6) 0.0020(5)
O3 0.0351(7) 0.0205(6) 0.0200(6) 0.0012(5) 0.0022(6) -0.0066(5)
O4 0.0373(8) 0.0282(7) 0.0230(7) -0.0059(6) 0.0054(6) -0.0092(6)
N2G 0.0255(13) 0.0242(18) 0.0232(15) 0.0054(10) -0.0017(11) -0.0019(12)
N1G 0.0226(18) 0.0290(16) 0.0194(14) 0.0016(11) -0.0008(12) -0.0039(13)
N3G 0.0603(19) 0.090(3) 0.0648(18) 0.0349(18) -0.0215(15) -0.0503(18)
C2G 0.0541(19) 0.0546(19) 0.0475(17) 0.0242(15) -0.0117(14) -0.0282(16)
C1G 0.0397(16) 0.065(2) 0.0463(16) 0.0152(15) -0.0148(13) -0.0255(15)
C28 0.045(10) 0.052(11) 0.056(11) -0.002(9) -0.006(10) 0.006(9)
O9 0.036(11) 0.048(12) 0.045(11) -0.003(7) -0.014(8) 0.005(8)
O10 0.064(11) 0.014(8) 0.047(11) 0.011(6) -0.004(8) 0.005(6)

loop_
_atom_type_symbol
_atom_type_description
_atom_type_scat_dispersion_real
_atom_type_scat_dispersion_imag
_atom_type_scat_source
C C 0.0037 0.0017 'International Tables Vol C Tables 4.2.6.8 and 6.1.1.4'
H H 0.0000 0.0000 'International Tables Vol C Tables 4.2.6.8 and 6.1.1.4'
Al Al 0.0674 0.0545 'International Tables Vol C Tables 4.2.6.8 and 6.1.1.4'
N N 0.0070 0.0034 'International Tables Vol C Tables 4.2.6.8 and 6.1.1.4'
O O 0.0123 0.0065 'International Tables Vol C Tables 4.2.6.8 and 6.1.1.4'

loop_
_geom_angle_atom_site_label_1
_geom_angle_atom_site_label_2
_geom_angle_atom_site_label_3
_geom_angle
_geom_angle_site_symmetry_1
_geom_angle_site_symmetry_3
O7 Al1 O7 93.29(9) . 8_445
O7 Al1 O1 173.66(6) 8_445 .
O7 Al1 O1 173.67(6) . 8_445
O7 Al1 O1 89.71(6) . .
O7 Al1 O1 89.70(6) 8_445 8_445
O7 Al1 N1G 85.76(11) . .
O7 Al1 N1G 85.76(11) 8_445 8_445
O7 Al1 N1G 91.57(13) . 8_445
O7 Al1 N1G 91.57(13) 8_445 .
O7 Al1 O9 93.6(9) 8_445 .
O7 Al1 O9 99.3(6) . .
O1 Al1 O1 87.87(9) . 8_445
O1 Al1 N1G 94.22(13) 8_445 8_445
O1 Al1 N1G 88.58(11) . 8_445
O1 Al1 N1G 94.22(13) . .
O1 Al1 N1G 88.58(11) 8_445 .
O1 Al1 O9 91.4(9) . .
O1 Al1 O9 75.0(6) 8_445 .
N1G Al1 N1G 176.1(2) . 8_445
O9 Al1 N1G 169.2(6) . 8_445
O9 Al1 N1G 13.8(5) . .
O8 Al3 O8 93.05(9) 3_355 .
O8 Al3 O5 90.19(6) 3_355 3_345
O8 Al3 O5 92.64(6) . 3_345
O8 Al3 O5 92.64(6) 3_355 1_565
O8 Al3 O5 90.19(6) . 1_565
O8 Al3 O3 91.38(6) 3_355 5_444
O8 Al3 O3 175.57(7) . 5_444
O8 Al3 O3 91.39(6) . 6_354
O8 Al3 O3 175.57(7) 3_355 6_354
O5 Al3 O5 175.89(9) 3_345 1_565
O3 Al3 O5 89.67(6) 6_354 3_345
O3 Al3 O5 87.28(6) 5_444 3_345
O3 Al3 O5 89.67(6) 5_444 1_565
O3 Al3 O5 87.28(6) 6_354 1_565
O3 Al3 O3 84.18(9) 5_444 6_354
O8 Al2 O2 175.81(7) . .
O8 Al2 O6 91.72(6) . 3_345
O8 Al2 O4 91.61(6) . 6_354
O8 Al2 N2G 96.07(11) . .
O8 Al2 O10 87.0(6) . .
O2 Al2 O6 84.89(6) . 3_345
O2 Al2 N2G 87.39(11) . .
O2 Al2 O10 95.9(6) . .
O7 Al2 O8 93.42(6) . .
O7 Al2 O2 89.18(6) . .
O7 Al2 O6 92.26(7) . 3_345
O7 Al2 O4 173.80(7) . 6_354
O7 Al2 N2G 86.10(10) . .
O7 Al2 O10 98.6(6) . .
O6 Al2 N2G 172.13(11) 3_345 .
O6 Al2 O10 169.1(6) 3_345 .
O4 Al2 O2 86.01(6) 6_354 .
O4 Al2 O6 91.21(7) 6_354 3_345
O4 Al2 N2G 89.77(10) 6_354 .
O4 Al2 O10 78.0(6) 6_354 .
O10 Al2 N2G 15.1(5) . .
Al2 O8 Al3 126.40(7) . .
C1 O2 Al2 133.28(13) . .
Al2 O7 Al1 121.97(8) . .
C1 O1 Al1 127.17(13) . .
O2 C1 O1 125.65(18) . .
O2 C1 C2 115.98(17) . .
O1 C1 C2 118.37(17) . .
C4 C5 C8 119.3(2) . .
C4 C5 C6 118.64(19) . .
C6 C5 C8 122.1(2) . .
O5 C25 C24 117.71(17) . .
O6 C25 C24 116.68(17) . .
O6 C25 O5 125.61(17) . .
O3 C18 C17 117.12(17) . .
O3 C18 O4 125.90(18) . .
O4 C18 C17 116.97(18) . .
C26 C24 C25 119.59(18) . .
C23 C24 C25 120.99(18) . .
C23 C24 C26 119.40(18) . .
C6 C7 C2 120.58(19) . .
C22 C21 C0AA 121.2(2) . .
C22 C21 C27 118.62(19) . .
C27 C21 C0AA 120.1(2) . .
C7 C2 C1 121.98(17) . .
C7 C2 C3 119.45(19) . .
C3 C2 C1 118.52(18) . .
C15 C16 C17 120.1(2) . .
C0AA C13 C8 120.7(2) . .
C3 C4 C5 121.0(2) . .
C27 C26 C24 120.3(2) . .
C20 C19 C17 119.9(2) . .
C4 C3 C2 120.0(2) . .
C24 C23 C22 120.0(2) . .
C16 C15 C14 120.7(2) . .
C23 C22 C21 121.1(2) . .
C8 C9 C10 121.3(2) . .
C13 C8 C5 121.31(19) . .
C9 C8 C5 119.5(2) . .
C9 C8 C13 119.0(2) . .
C13 C0AA C21 120.88(19) . .
C11 C0AA C21 119.94(19) . .
C11 C0AA C13 119.1(2) . .
C16 C17 C18 120.47(19) . .
C16 C17 C19 119.69(19) . .
C19 C17 C18 119.83(18) . .
C19 C20 C14 120.8(2) . .
C7 C6 C5 120.3(2) . .
C9 C10 C14 120.05(19) . .
C11 C10 C9 118.5(2) . .
C11 C10 C14 121.44(19) . .
C26 C27 C21 120.5(2) . .
C15 C14 C20 118.8(2) . .
C15 C14 C10 121.1(2) . .
C20 C14 C10 120.1(2) . .
C0AA C11 C10 121.5(2) . .
C25 O5 Al3 128.76(13) . 1_545
C25 O6 Al2 136.03(13) . 3_345
C18 O3 Al3 135.05(13) . 5_544
C18 O4 Al2 128.84(14) . 6_344
N1G N2G Al2 115.7(3) . .
N1G N2G O9 6.7(10) . .
C2G N2G Al2 138.7(3) . .
C2G N2G N1G 105.4(3) . .
C2G N2G O9 101.9(10) . .
C28 N2G Al2 160.2(17) . .
C28 N2G N1G 46.2(18) . .
C28 N2G C2G 59.4(18) . .
C28 N2G O9 42.5(18) . .
O9 N2G Al2 118.5(10) . .
O10 N2G Al2 80(3) . .
O10 N2G N1G 163(3) . .
O10 N2G C2G 60(3) . .
O10 N2G C28 119(4) . .
O10 N2G O9 162(3) . .
N2G N1G Al1 118.8(3) . .
C1G N1G Al1 135.5(3) . .
C1G N1G N2G 105.0(3) . .
C28 N1G Al1 160.3(16) . .
C28 N1G N2G 41.6(16) . .
C28 N1G C1G 63.6(17) . .
C2G N3G C28 48.9(11) . .
C1G N3G C2G 101.9(3) . .
C1G N3G C28 53.0(11) . .
N2G C2G N3G 113.7(3) . .
C28 C2G N2G 43.0(14) . .
C28 C2G N3G 70.8(14) . .
O10 C2G N2G 23.0(8) . .
O10 C2G N3G 136.2(10) . .
O10 C2G C28 66.0(14) . .
N1G C1G N3G 114.0(3) . .
C28 C1G N1G 45.7(13) . .
C28 C1G N3G 68.4(13) . .
O9 C1G N1G 21.2(9) . .
O9 C1G N3G 132.6(11) . .
O9 C1G C28 64.8(14) . .
N2G C28 N1G 92(3) . .
N2G C28 N3G 138(3) . .
N2G C28 C2G 77.5(19) . .
N2G C28 C1G 162(3) . .
N2G C28 O9 109(3) . .
N2G C28 O10 21.1(13) . .
N1G C28 N3G 129(2) . .
N1G C28 C2G 168(3) . .
N1G C28 C1G 70.7(17) . .
N1G C28 O9 18.5(13) . .
N1G C28 O10 113(3) . .
C2G C28 N3G 60.3(13) . .
C2G C28 C1G 119(2) . .
C2G C28 O9 173(3) . .
C2G C28 O10 56.6(15) . .
C1G C28 N3G 58.6(12) . .
C1G C28 O9 55.1(16) . .
C1G C28 O10 169(2) . .
O9 C28 N3G 113(2) . .
O10 C28 N3G 116(2) . .
O10 C28 O9 130(3) . .
N2G O9 Al1 101.2(11) . .
C1G O9 Al1 155(2) . .
C1G O9 N2G 88.2(15) . .
C1G O9 C28 60.1(17) . .
C28 O9 Al1 128.6(18) . .
C28 O9 N2G 28.5(13) . .
N2G O10 Al2 85(3) . .
N2G O10 C2G 97(4) . .
N2G O10 C28 40(3) . .
C2G O10 Al2 169.0(19) . .
C2G O10 C28 57.4(16) . .
C28 O10 Al2 124.5(17) . .
O1S O1S C1S 65.8(8) 3_355 3_355
O1S O1S C1S 65.8(8) 3_355 .
C1S O1S C1S 131.6(15) . 3_355
O1S C1S O1S 48.4(15) 3_355 .

loop_
_geom_bond_atom_site_label_1
_geom_bond_atom_site_label_2
_geom_bond_distance
_geom_bond_site_symmetry_2
Al1 O7 1.8573(14) .
Al1 O7 1.8574(14) 8_445
Al1 O1 1.9057(14) 8_445
Al1 O1 1.9057(14) .
Al1 N1G 2.002(4) 8_445
Al1 N1G 2.002(4) .
Al1 O9 1.97(3) .
Al3 O8 1.8561(14) 3_355
Al3 O8 1.8562(14) .
Al3 O5 1.9158(13) 1_565
Al3 O5 1.9158(13) 3_345
Al3 O3 1.8983(15) 6_354
Al3 O3 1.8983(15) 5_444
Al2 O8 1.8473(14) .
Al2 O2 1.8967(14) .
Al2 O7 1.8436(15) .
Al2 O6 1.9024(15) 3_345
Al2 O4 1.8871(15) 6_354
Al2 N2G 1.992(4) .
Al2 O10 1.97(3) .
O2 C1 1.255(2) .
O1 C1 1.266(2) .
C1 C2 1.491(3) .
C5 C4 1.394(3) .
C5 C8 1.487(3) .
C5 C6 1.403(3) .
C25 C24 1.492(3) .
C25 O5 1.261(2) .
C25 O6 1.261(2) .
C18 C17 1.492(3) .
C18 O3 1.263(3) .
C18 O4 1.265(3) .
C24 C26 1.396(3) .
C24 C23 1.388(3) .
C7 C2 1.389(3) .
C7 C6 1.387(3) .
C21 C22 1.390(3) .
C21 C0AA 1.488(3) .
C21 C27 1.397(3) .
C2 C3 1.394(3) .
C16 C15 1.390(3) .
C16 C17 1.392(3) .
C13 C8 1.398(3) .
C13 C0AA 1.398(3) .
C4 C3 1.386(3) .
C26 C27 1.386(3) .
C19 C17 1.394(3) .
C19 C20 1.387(3) .
C23 C22 1.389(3) .
C15 C14 1.395(3) .
C9 C8 1.396(3) .
C9 C10 1.398(3) .
C0AA C11 1.393(3) .
C20 C14 1.397(3) .
C10 C14 1.488(3) .
C10 C11 1.396(3) .
N2G N1G 1.386(4) .
N2G C2G 1.319(5) .
N2G C28 0.92(3) .
N2G O9 1.83(2) .
N2G O10 0.520(16) .
N1G C1G 1.318(5) .
N1G C28 1.00(3) .
N3G C2G 1.339(4) .
N3G C1G 1.336(4) .
N3G C28 1.46(3) .
C2G C28 1.16(3) .
C2G O10 1.15(3) .
C1G C28 1.25(3) .
C1G O9 1.18(3) .
C28 O9 1.31(3) .
C28 O10 1.26(3) .
O1S O1S 0.99(3) 3_355
O1S C1S 1.21(2) 3_355
O1S C1S 1.21(2) .
